data_4125007
loop_
_publ_author_name
'Protchenko, Andrey V.'
'Bates, Joshua I.'
'Saleh, Liban M. A.'
'Blake, Matthew P.'
'Schwarz, Andrew D.'
'Kolychev, Eugene L.'
'Thompson, Amber L.'
'Jones, Cameron'
'Mountford, Philip'
'Aldridge, Simon'

_publ_section_title
;
 Enabling and Probing Oxidative Addition and Reductive Elimination at a
 Group 14 Metal Center: Cleavage and Functionalization of E-H Bonds by a
 Bis(boryl)stannylene.
;
_journal_issue 13
_journal_name_full 'Journal of the American Chemical Society'
_journal_page_first 4555
_journal_page_last 4564
_journal_paper_doi 10.1021/jacs.6b00710
_journal_volume 138
_journal_year 2016
_chemical_formula_moiety 'C52 H74 B2 N4 O1 Sn1'
_chemical_formula_sum 'C52 H74 B2 N4 O Sn'
_chemical_formula_weight 911.50
_chemical_melting_point ?
_chemical_name_systematic
;
Sn{B(NArCH)2}2(OH)(H)
;
_space_group_IT_number 14
_symmetry_cell_setting monoclinic
_symmetry_space_group_name_Hall '-P 2ybc'
_symmetry_space_group_name_H-M 'P 1 21/c 1'
_atom_sites_solution_hydrogens difmap
_atom_sites_solution_primary other
_atom_sites_solution_secondary difmap
_cell_angle_alpha 90
_cell_angle_beta 97.8858(8)
_cell_angle_gamma 90
_cell_formula_units_Z 4
_cell_length_a 21.22087(16)
_cell_length_b 12.54026(11)
_cell_length_c 19.63737(17)
_cell_measurement_reflns_used 29307
_cell_measurement_temperature 150
_cell_measurement_theta_max 76
_cell_measurement_theta_min 3
_cell_volume 5176.39(8)
_computing_cell_refinement 'CrysAlis, (Oxford Diffraction, 2002)'
_computing_data_collection 'SuperNova, (Oxford Diffraction, 2010)'
_computing_data_reduction 'CrysAlis, (Oxford Diffraction, 2002)'
_computing_molecular_graphics 'CAMERON (Watkin et al., 1996)'
_computing_publication_material 'CRYSTALS (Betteridge et al., 2003)'
_computing_structure_refinement 'CRYSTALS (Betteridge et al., 2003)'
_computing_structure_solution 'Superflip (Palatinus & Chapuis, 2007)'
_diffrn_ambient_temperature 150
_diffrn_measured_fraction_theta_full 0.995
_diffrn_measured_fraction_theta_max 0.995
_diffrn_measurement_device Area
_diffrn_measurement_device_type 'Oxford Diffraction SuperNova'
_diffrn_measurement_method \w
_diffrn_radiation_monochromator graphite
_diffrn_radiation_type 'Cu K\a'
_diffrn_radiation_wavelength 1.54184
_diffrn_reflns_av_R_equivalents 0.039
_diffrn_reflns_limit_h_max 18
_diffrn_reflns_limit_h_min -26
_diffrn_reflns_limit_k_max 15
_diffrn_reflns_limit_k_min -15
_diffrn_reflns_limit_l_max 24
_diffrn_reflns_limit_l_min -24
_diffrn_reflns_number 60364
_diffrn_reflns_theta_full 76.158
_diffrn_reflns_theta_max 76.158
_diffrn_reflns_theta_min 4.105
_diffrn_standards_number 0
_exptl_absorpt_coefficient_mu 4.204
_exptl_absorpt_correction_T_max 0.53
_exptl_absorpt_correction_T_min 0.40
_exptl_absorpt_correction_type multi-scan
_exptl_absorpt_process_details 'CrysAlis, (Oxford Diffraction, 2002)'
_exptl_crystal_colour colourless
_exptl_crystal_density_diffrn 1.170
_exptl_crystal_density_meas ?
_exptl_crystal_density_method 'not measured'
_exptl_crystal_description block
_exptl_crystal_F_000 1928
_exptl_crystal_size_max 0.20
_exptl_crystal_size_mid 0.20
_exptl_crystal_size_min 0.15
_refine_diff_density_max 2.50
_refine_diff_density_min -1.46
_refine_ls_extinction_method None
_refine_ls_goodness_of_fit_ref 1.1057
_refine_ls_hydrogen_treatment constr
_refine_ls_matrix_type full
_refine_ls_number_parameters 559
_refine_ls_number_reflns 10169
_refine_ls_number_restraints 42
_refine_ls_R_factor_all 0.0500
_refine_ls_R_factor_gt 0.0491
_refine_ls_shift/su_max 0.0029306
_refine_ls_shift/su_mean 0.0000478
_refine_ls_structure_factor_coef F
_refine_ls_weighting_details
;
 Method, part 1, Chebychev polynomial, (Watkin, 1994, Prince, 1982) 
 [weight] = 1.0/[A~0~*T~0~(x)+A~1~*T~1~(x) ... +A~n-1~]*T~n-1~(x)] 
 where A~i~ are the Chebychev coefficients listed below and x= Fcalc/Fmax 
 Method = Robust Weighting (Prince, 1982) 
 W = [weight] * [1-(deltaF/6*sigmaF)^2^]^2^ 
 A~i~ are: 
 13.5 1.14 10.2 3.97 
;
_refine_ls_weighting_scheme calc
_refine_ls_wR_factor_all 0.0464
_refine_ls_wR_factor_gt 0.0461
_refine_ls_wR_factor_ref 0.0459
_reflns_limit_h_max 26
_reflns_limit_h_min -26
_reflns_limit_k_max 15
_reflns_limit_k_min 0
_reflns_limit_l_max 24
_reflns_limit_l_min 0
_reflns_number_gt 10463
_reflns_number_total 10776
_reflns_threshold_expression I>2.0\s(I)
_oxford_diffrn_Wilson_B_factor 1.84
_oxford_diffrn_Wilson_scale 0.08
_oxford_refine_ls_r_factor_ref 0.0477
_oxford_refine_ls_scale 2.474(3)
_oxford_reflns_number_all 10735
_oxford_reflns_threshold_expression_ref I>3.0\s(I)
_oxford_structure_analysis_title MPB215
_cod_data_source_file ja6b00710_si_002.cif
_cod_data_source_block 6
_cod_depositor_comments
;
The following automatic conversions were performed:

'_chemical_melting_point' value 'not measured' was changed to '?' -
the value is undefined or not given.

'_atom_sites_solution_primary' value 'Other' changed to 'other'
according to
/usr/data/users/saulius/crontab/automatic-downloads/rss-feeds/ACS/lib/dictionaries/cif_core.dic
dictionary named 'cif_core.dic' version 2.4.2 from 2011-04-26.

'_exptl_crystal_density_meas' value 'not measured' was changed to '?'
- the value is perceived as not measured.

Automatic conversion script
Id: cif_fix_values 4268 2015-11-12 08:31:59Z antanas 

 Adding full bibliography for 4125002--4125015.cif.
;
_cod_original_cell_volume 5176.39(7)
_cod_original_sg_symbol_Hall '-P 2ybc '
_cod_original_sg_symbol_H-M 'P 21/c '
_cod_original_formula_sum 'C52 H74 B2 N4 O1 Sn1'
_cod_database_code 4125007

loop_
_symmetry_equiv_pos_as_xyz
x,y,z
-x,-y,-z
x,-y+1/2,z+1/2
-x,y+1/2,-z+1/2

loop_
_atom_site_label
_atom_site_type_symbol
_atom_site_fract_x
_atom_site_fract_y
_atom_site_fract_z
_atom_site_U_iso_or_equiv
_atom_site_occupancy
_atom_site_adp_type
_atom_site_refinement_flags_posn
_atom_site_refinement_flags_adp
_atom_site_disorder_group
Sn1 Sn 0.748096(6) 0.456797(11) 0.752350(6) 0.0239 1.0000 Uani . . .
B1 B 0.64347(9) 0.48730(17) 0.71907(10) 0.0162 1.0000 Uani . . .
B2 B 0.83710(9) 0.43027(17) 0.70410(11) 0.0183 1.0000 Uani . . .
O1 O 0.75621(11) 0.3422(2) 0.82216(12) 0.0617 1.0000 Uani . . .
N1 N 0.59411(7) 0.41817(12) 0.73565(7) 0.0157 1.0000 Uani . . .
N2 N 0.61060(7) 0.58162(13) 0.69358(8) 0.0178 1.0000 Uani . . .
N3 N 0.89068(7) 0.50073(14) 0.71951(9) 0.0220 1.0000 Uani . . .
N4 N 0.86194(8) 0.34172(13) 0.66947(9) 0.0217 1.0000 Uani . . .
C1 C 0.53555(9) 0.47055(15) 0.72072(10) 0.0195 1.0000 Uani . . .
C2 C 0.54528(9) 0.56771(16) 0.69537(10) 0.0202 1.0000 Uani . . .
C3 C 0.59964(8) 0.31660(15) 0.76920(9) 0.0165 1.0000 Uani . . .
C4 C 0.60390(9) 0.31313(16) 0.84131(10) 0.0207 1.0000 Uani . . .
C5 C 0.61601(10) 0.21484(17) 0.87324(11) 0.0256 1.0000 Uani . . .
C6 C 0.62244(10) 0.12355(18) 0.83548(11) 0.0286 1.0000 Uani . . .
C7 C 0.61417(10) 0.12719(16) 0.76425(11) 0.0248 1.0000 Uani . . .
C8 C 0.60210(9) 0.22414(16) 0.72965(10) 0.0202 1.0000 Uani . . .
C9 C 0.59426(11) 0.41154(18) 0.88332(10) 0.0276 1.0000 Uani . . .
C10 C 0.65288(15) 0.4371(2) 0.93516(13) 0.0449 1.0000 Uani . . .
C11 C 0.53527(14) 0.3980(2) 0.91884(14) 0.0442 1.0000 Uani . . .
C12 C 0.59098(10) 0.22910(18) 0.65157(11) 0.0267 1.0000 Uani . . .
C13 C 0.65309(14) 0.2352(3) 0.62153(14) 0.0476 1.0000 Uani . . .
C14 C 0.55051(12) 0.1361(2) 0.62098(12) 0.0362 1.0000 Uani . . .
C15 C 0.63133(9) 0.68020(15) 0.66636(10) 0.0197 1.0000 Uani . . .
C16 C 0.62079(10) 0.69550(17) 0.59486(11) 0.0257 1.0000 Uani . . .
C17 C 0.63698(11) 0.79371(19) 0.56930(12) 0.0329 1.0000 Uani . . .
C18 C 0.66276(11) 0.87414(19) 0.61246(14) 0.0361 1.0000 Uani . . .
C19 C 0.67381(11) 0.85676(17) 0.68322(13) 0.0316 1.0000 Uani . . .
C20 C 0.65800(9) 0.75971(16) 0.71188(11) 0.0236 1.0000 Uani . . .
C21 C 0.59480(12) 0.60678(19) 0.54625(11) 0.0323 1.0000 Uani . . .
C22 C 0.64739(18) 0.5667(3) 0.50693(19) 0.0681 1.0000 Uani . . .
C23 C 0.53748(14) 0.6404(2) 0.49606(15) 0.0462 1.0000 Uani . . .
C24 C 0.66606(10) 0.74372(18) 0.78900(11) 0.0282 1.0000 Uani . . .
C25 C 0.72386(13) 0.8002(2) 0.82716(15) 0.0448 1.0000 Uani . . .
C26 C 0.60551(13) 0.7776(3) 0.81745(14) 0.0456 1.0000 Uani . . .
C27 C 0.94365(10) 0.45511(18) 0.69559(12) 0.0292 1.0000 Uani . . .
C28 C 0.92657(9) 0.36077(18) 0.66607(12) 0.0287 1.0000 Uani . . .
C29 C 0.89520(9) 0.60577(17) 0.74840(12) 0.0257 1.0000 Uani . . .
C30 C 0.91091(10) 0.61932(18) 0.81952(12) 0.0300 1.0000 Uani . . .
C31 C 0.91466(11) 0.7233(2) 0.84542(14) 0.0373 1.0000 Uani . . .
C32 C 0.90381(12) 0.8094(2) 0.80248(16) 0.0423 1.0000 Uani . . .
C33 C 0.88946(12) 0.7952(2) 0.73254(16) 0.0411 1.0000 Uani . . .
C34 C 0.88465(10) 0.69292(18) 0.70351(13) 0.0312 1.0000 Uani . . .
C35 C 0.92569(16) 0.5256(2) 0.86767(14) 0.0493 1.0000 Uani D U .
C36 C 0.8933(2) 0.5330(3) 0.93216(19) 0.0692 1.0000 Uani D U .
C37 C 0.99755(19) 0.5157(4) 0.8874(2) 0.0751 1.0000 Uani D U .
C38 C 0.86963(12) 0.6787(2) 0.62667(14) 0.0420 1.0000 Uani D U .
C39 C 0.8004(3) 0.7061(7) 0.6039(4) 0.0493 0.5000 Uani D U 1
C40 C 0.9131(4) 0.7480(6) 0.5893(5) 0.0532 0.5000 Uani D U 1
C41 C 0.83429(9) 0.24793(16) 0.63563(10) 0.0216 1.0000 Uani . . .
C42 C 0.82223(10) 0.24853(18) 0.56342(11) 0.0268 1.0000 Uani . . .
C43 C 0.80151(11) 0.1542(2) 0.52996(11) 0.0329 1.0000 Uani . . .
C44 C 0.79318(12) 0.06318(19) 0.56702(12) 0.0334 1.0000 Uani . . .
C45 C 0.80420(10) 0.06448(17) 0.63839(11) 0.0272 1.0000 Uani . . .
C46 C 0.82546(9) 0.15690(16) 0.67423(10) 0.0216 1.0000 Uani . . .
C47 C 0.83083(13) 0.3470(2) 0.52101(12) 0.0367 1.0000 Uani . . .
C48 C 0.76864(14) 0.3751(3) 0.47494(15) 0.0480 1.0000 Uani . . .
C49 C 0.88483(15) 0.3325(3) 0.47750(16) 0.0574 1.0000 Uani . . .
C50 C 0.84134(10) 0.15591(16) 0.75166(11) 0.0247 1.0000 Uani . . .
C51 C 0.79898(11) 0.0810(2) 0.78669(12) 0.0338 1.0000 Uani . . .
C52 C 0.91133(11) 0.1268(2) 0.77176(13) 0.0362 1.0000 Uani . . .
C391 C 0.8102(4) 0.7416(7) 0.5938(5) 0.0549 0.5000 Uani D U 2
C401 C 0.9267(4) 0.7069(7) 0.5887(5) 0.0562 0.5000 Uani D U 2
H2 H 0.7224 0.3330 0.8371 0.0735 1.0000 Uiso R . .
H11 H 0.4970 0.4402 0.7274 0.0227 1.0000 Uiso R . .
H21 H 0.5148 0.6175 0.6788 0.0243 1.0000 Uiso R . .
H51 H 0.6189 0.2107 0.9216 0.0316 1.0000 Uiso R . .
H61 H 0.6308 0.0587 0.8573 0.0341 1.0000 Uiso R . .
H71 H 0.6152 0.0639 0.7390 0.0295 1.0000 Uiso R . .
H91 H 0.5868 0.4714 0.8515 0.0327 1.0000 Uiso R . .
H101 H 0.6899 0.4479 0.9112 0.0681 1.0000 Uiso R . .
H102 H 0.6603 0.3796 0.9669 0.0681 1.0000 Uiso R . .
H103 H 0.6440 0.4999 0.9597 0.0680 1.0000 Uiso R . .
H111 H 0.5281 0.4614 0.9437 0.0660 1.0000 Uiso R . .
H112 H 0.5425 0.3406 0.9506 0.0661 1.0000 Uiso R . .
H113 H 0.4989 0.3816 0.8862 0.0663 1.0000 Uiso R . .
H121 H 0.5667 0.2942 0.6387 0.0321 1.0000 Uiso R . .
H131 H 0.6431 0.2440 0.5722 0.0702 1.0000 Uiso R . .
H132 H 0.6780 0.2933 0.6404 0.0701 1.0000 Uiso R . .
H133 H 0.6762 0.1698 0.6322 0.0709 1.0000 Uiso R . .
H141 H 0.5376 0.1500 0.5729 0.0532 1.0000 Uiso R . .
H142 H 0.5740 0.0698 0.6267 0.0537 1.0000 Uiso R . .
H143 H 0.5129 0.1307 0.6439 0.0545 1.0000 Uiso R . .
H171 H 0.6304 0.8052 0.5220 0.0409 1.0000 Uiso R . .
H181 H 0.6730 0.9387 0.5938 0.0426 1.0000 Uiso R . .
H191 H 0.6919 0.9108 0.7128 0.0378 1.0000 Uiso R . .
H211 H 0.5816 0.5483 0.5725 0.0386 1.0000 Uiso R . .
H221 H 0.6312 0.5094 0.4773 0.1018 1.0000 Uiso R . .
H222 H 0.6820 0.5402 0.5402 0.1024 1.0000 Uiso R . .
H223 H 0.6624 0.6238 0.4802 0.1021 1.0000 Uiso R . .
H231 H 0.5227 0.5814 0.4655 0.0688 1.0000 Uiso R . .
H232 H 0.5489 0.6991 0.4684 0.0692 1.0000 Uiso R . .
H233 H 0.5035 0.6630 0.5210 0.0693 1.0000 Uiso R . .
H241 H 0.6713 0.6694 0.7974 0.0335 1.0000 Uiso R . .
H251 H 0.7625 0.7849 0.8088 0.0668 1.0000 Uiso R . .
H252 H 0.7179 0.8763 0.8268 0.0667 1.0000 Uiso R . .
H253 H 0.7287 0.7760 0.8743 0.0666 1.0000 Uiso R . .
H261 H 0.6100 0.7590 0.8658 0.0679 1.0000 Uiso R . .
H262 H 0.6000 0.8542 0.8123 0.0681 1.0000 Uiso R . .
H263 H 0.5693 0.7413 0.7932 0.0679 1.0000 Uiso R . .
H271 H 0.9845 0.4865 0.6996 0.0355 1.0000 Uiso R . .
H281 H 0.9527 0.3154 0.6454 0.0337 1.0000 Uiso R . .
H311 H 0.9246 0.7350 0.8929 0.0447 1.0000 Uiso R . .
H321 H 0.9070 0.8780 0.8216 0.0506 1.0000 Uiso R . .
H331 H 0.8823 0.8549 0.7033 0.0487 1.0000 Uiso R . .
H351 H 0.9107 0.4577 0.8436 0.0599 1.0000 Uiso R . .
H361 H 0.8487 0.5491 0.9195 0.1043 1.0000 Uiso R . .
H362 H 0.9137 0.5888 0.9612 0.1040 1.0000 Uiso R . .
H363 H 0.8976 0.4665 0.9561 0.1041 1.0000 Uiso R . .
H371 H 1.0059 0.4607 0.9209 0.1127 1.0000 Uiso R . .
H372 H 1.0144 0.5821 0.9059 0.1126 1.0000 Uiso R . .
H373 H 1.0162 0.4973 0.8467 0.1129 1.0000 Uiso R . .
H381 H 0.8753 0.6040 0.6153 0.0507 1.0000 Uiso R . .
H391 H 0.7901 0.6961 0.5548 0.0740 0.5000 Uiso R . 1
H392 H 0.7928 0.7799 0.6148 0.0740 0.5000 Uiso R . 1
H393 H 0.7739 0.6610 0.6274 0.0737 0.5000 Uiso R . 1
H401 H 0.9060 0.7321 0.5411 0.0808 0.5000 Uiso R . 1
H402 H 0.9567 0.7331 0.6071 0.0809 0.5000 Uiso R . 1
H403 H 0.9040 0.8218 0.5963 0.0810 0.5000 Uiso R . 1
H431 H 0.7925 0.1535 0.4821 0.0405 1.0000 Uiso R . .
H441 H 0.7802 -0.0008 0.5438 0.0404 1.0000 Uiso R . .
H451 H 0.7963 0.0033 0.6625 0.0331 1.0000 Uiso R . .
H471 H 0.8419 0.4074 0.5515 0.0444 1.0000 Uiso R . .
H481 H 0.7720 0.4404 0.4515 0.0716 1.0000 Uiso R . .
H482 H 0.7341 0.3796 0.5021 0.0720 1.0000 Uiso R . .
H483 H 0.7588 0.3191 0.4407 0.0718 1.0000 Uiso R . .
H491 H 0.8721 0.2753 0.4452 0.0859 1.0000 Uiso R . .
H492 H 0.9233 0.3126 0.5076 0.0857 1.0000 Uiso R . .
H493 H 0.8914 0.3965 0.4530 0.0855 1.0000 Uiso R . .
H501 H 0.8354 0.2277 0.7684 0.0302 1.0000 Uiso R . .
H511 H 0.7549 0.0994 0.7725 0.0517 1.0000 Uiso R . .
H512 H 0.8069 0.0080 0.7745 0.0513 1.0000 Uiso R . .
H513 H 0.8078 0.0883 0.8367 0.0509 1.0000 Uiso R . .
H521 H 0.9211 0.1262 0.8214 0.0534 1.0000 Uiso R . .
H522 H 0.9372 0.1787 0.7531 0.0537 1.0000 Uiso R . .
H523 H 0.9191 0.0552 0.7539 0.0543 1.0000 Uiso R . .
H3911 H 0.7979 0.7180 0.5472 0.0829 0.5000 Uiso R . 2
H3912 H 0.8209 0.8159 0.5939 0.0830 0.5000 Uiso R . 2
H3913 H 0.7751 0.7302 0.6200 0.0831 0.5000 Uiso R . 2
H4011 H 0.9623 0.6626 0.6049 0.0850 0.5000 Uiso R . 2
H4012 H 0.9380 0.7804 0.5973 0.0850 0.5000 Uiso R . 2
H4013 H 0.9151 0.6967 0.5404 0.0849 0.5000 Uiso R . 2
H1 H 0.7646 0.5402 0.8249 0.0290 1.0000 Uiso R . .

loop_
_atom_site_aniso_label
_atom_site_aniso_U_11
_atom_site_aniso_U_22
_atom_site_aniso_U_33
_atom_site_aniso_U_23
_atom_site_aniso_U_13
_atom_site_aniso_U_12
Sn1 0.01557(8) 0.03223(9) 0.02414(8) 0.00055(5) 0.00393(5) 0.00654(5)
B1 0.0135(9) 0.0175(10) 0.0180(9) 0.0011(7) 0.0040(7) 0.0008(8)
B2 0.0124(9) 0.0162(9) 0.0273(10) 0.0028(8) 0.0067(7) -0.0004(7)
O1 0.0464(11) 0.0752(16) 0.0662(14) 0.0254(12) 0.0170(10) 0.0115(11)
N1 0.0155(7) 0.0146(7) 0.0173(7) 0.0015(6) 0.0038(5) -0.0006(6)
N2 0.0157(7) 0.0166(8) 0.0218(7) 0.0028(6) 0.0049(6) 0.0000(6)
N3 0.0150(7) 0.0189(8) 0.0323(9) -0.0004(7) 0.0036(6) -0.0022(6)
N4 0.0159(7) 0.0214(8) 0.0281(8) 0.0001(6) 0.0049(6) -0.0025(6)
C1 0.0130(8) 0.0188(9) 0.0263(9) 0.0024(7) 0.0012(7) 0.0008(6)
C2 0.0143(8) 0.0180(9) 0.0277(9) 0.0026(7) 0.0010(7) 0.0033(7)
C3 0.0152(8) 0.0148(8) 0.0200(8) 0.0026(7) 0.0041(6) -0.0007(6)
C4 0.0207(9) 0.0218(9) 0.0201(9) 0.0030(7) 0.0051(7) 0.0004(7)
C5 0.0271(10) 0.0249(10) 0.0249(9) 0.0069(8) 0.0041(8) 0.0023(8)
C6 0.0279(10) 0.0229(10) 0.0350(11) 0.0117(8) 0.0047(8) 0.0049(8)
C7 0.0235(9) 0.0158(9) 0.0357(11) -0.0012(8) 0.0057(8) -0.0001(7)
C8 0.0165(8) 0.0199(9) 0.0244(9) -0.0014(7) 0.0032(7) -0.0001(7)
C9 0.0385(11) 0.0250(11) 0.0195(9) 0.0007(8) 0.0050(8) 0.0059(9)
C10 0.0550(16) 0.0436(14) 0.0333(12) -0.0140(11) -0.0043(11) 0.0021(12)
C11 0.0515(15) 0.0427(14) 0.0432(13) 0.0023(11) 0.0234(12) 0.0160(12)
C12 0.0300(10) 0.0269(10) 0.0240(9) -0.0059(8) 0.0065(8) -0.0012(8)
C13 0.0457(14) 0.0660(19) 0.0357(13) -0.0193(12) 0.0220(11) -0.0165(13)
C14 0.0393(12) 0.0333(12) 0.0344(11) -0.0102(10) -0.0007(9) -0.0024(10)
C15 0.0190(8) 0.0146(8) 0.0269(9) 0.0043(7) 0.0083(7) 0.0013(7)
C16 0.0282(10) 0.0222(10) 0.0279(10) 0.0051(8) 0.0082(8) 0.0043(8)
C17 0.0362(11) 0.0293(11) 0.0352(11) 0.0147(9) 0.0122(9) 0.0034(9)
C18 0.0352(12) 0.0233(11) 0.0522(14) 0.0122(10) 0.0144(10) -0.0035(9)
C19 0.0297(11) 0.0172(10) 0.0489(13) 0.0003(9) 0.0090(9) -0.0020(8)
C20 0.0200(9) 0.0180(9) 0.0334(10) -0.0020(8) 0.0062(8) 0.0008(7)
C21 0.0456(13) 0.0276(11) 0.0233(10) 0.0020(8) 0.0031(9) 0.0042(9)
C22 0.061(2) 0.083(3) 0.0587(19) -0.0330(18) 0.0009(16) 0.0260(19)
C23 0.0442(14) 0.0436(15) 0.0478(14) 0.0053(12) -0.0047(11) -0.0007(12)
C24 0.0275(10) 0.0250(10) 0.0322(11) -0.0046(8) 0.0039(8) 0.0003(8)
C25 0.0367(13) 0.0485(15) 0.0471(14) -0.0133(12) -0.0014(11) -0.0046(11)
C26 0.0391(13) 0.0621(18) 0.0373(13) -0.0123(12) 0.0118(11) 0.0038(12)
C27 0.0150(9) 0.0306(11) 0.0430(12) -0.0051(9) 0.0072(8) -0.0047(8)
C28 0.0156(9) 0.0308(11) 0.0412(11) -0.0054(9) 0.0092(8) 0.0000(8)
C29 0.0172(9) 0.0186(9) 0.0411(11) -0.0014(8) 0.0030(8) -0.0043(7)
C30 0.0265(10) 0.0244(11) 0.0386(11) -0.0034(9) 0.0029(8) -0.0059(8)
C31 0.0291(11) 0.0318(12) 0.0504(14) -0.0104(10) 0.0030(10) -0.0046(9)
C32 0.0315(12) 0.0236(12) 0.0703(18) -0.0110(11) 0.0018(11) -0.0053(9)
C33 0.0349(13) 0.0216(11) 0.0644(17) 0.0061(11) -0.0013(11) 0.0008(9)
C34 0.0228(10) 0.0230(11) 0.0464(13) 0.0039(9) -0.0006(9) -0.0050(8)
C35 0.0681(17) 0.0440(14) 0.0353(12) 0.0033(11) 0.0046(12) -0.0032(13)
C36 0.079(2) 0.078(2) 0.0527(17) 0.0169(16) 0.0165(16) -0.0067(18)
C37 0.074(2) 0.082(2) 0.071(2) 0.0340(19) 0.0140(17) 0.0345(19)
C38 0.0399(12) 0.0387(13) 0.0462(13) 0.0129(11) 0.0012(10) -0.0004(10)
C39 0.040(3) 0.055(4) 0.049(3) 0.011(3) -0.004(2) -0.004(3)
C40 0.053(3) 0.048(3) 0.059(3) 0.019(3) 0.010(3) -0.002(3)
C41 0.0156(8) 0.0226(9) 0.0268(9) -0.0038(7) 0.0039(7) 0.0015(7)
C42 0.0253(10) 0.0290(11) 0.0270(10) -0.0013(8) 0.0068(8) -0.0002(8)
C43 0.0344(11) 0.0388(13) 0.0257(10) -0.0070(9) 0.0048(8) -0.0022(10)
C44 0.0355(12) 0.0280(11) 0.0366(12) -0.0114(9) 0.0046(9) -0.0055(9)
C45 0.0293(10) 0.0184(9) 0.0341(11) -0.0033(8) 0.0050(8) -0.0004(8)
C46 0.0167(8) 0.0213(10) 0.0270(9) -0.0017(7) 0.0041(7) 0.0017(7)
C47 0.0464(13) 0.0377(13) 0.0266(10) 0.0030(9) 0.0074(10) -0.0064(11)
C48 0.0512(15) 0.0518(17) 0.0428(14) 0.0129(12) 0.0132(12) 0.0153(13)
C49 0.0446(15) 0.081(2) 0.0499(16) 0.0224(16) 0.0176(13) -0.0017(15)
C50 0.0251(10) 0.0215(10) 0.0274(10) -0.0010(8) 0.0030(8) 0.0033(8)
C51 0.0340(11) 0.0355(12) 0.0334(11) 0.0057(10) 0.0094(9) 0.0015(10)
C52 0.0267(11) 0.0437(14) 0.0362(12) 0.0074(10) -0.0029(9) 0.0052(10)
C391 0.056(3) 0.047(4) 0.058(3) 0.010(3) -0.007(3) 0.003(3)
C401 0.054(3) 0.054(4) 0.060(3) 0.012(3) 0.007(3) 0.003(3)

loop_
_atom_type_symbol
_atom_type_scat_dispersion_real
_atom_type_scat_dispersion_imag
_atom_type_scat_Cromer_Mann_a1
_atom_type_scat_Cromer_Mann_b1
_atom_type_scat_Cromer_Mann_a2
_atom_type_scat_Cromer_Mann_b2
_atom_type_scat_Cromer_Mann_a3
_atom_type_scat_Cromer_Mann_b3
_atom_type_scat_Cromer_Mann_a4
_atom_type_scat_Cromer_Mann_b4
_atom_type_scat_Cromer_Mann_c
_atom_type_scat_source
C 0.0181 0.0091 2.3100 20.8439 1.0200 10.2075 1.5886 0.5687 0.8650 51.6512 0.2156 'International Tables Vol C 4.2.6.8 and 6.1.1.4'
H 0.0000 0.0000 0.4930 10.5109 0.3229 26.1257 0.1402 3.1424 0.0408 57.7998 0.0030 'International Tables Vol C 4.2.6.8 and 6.1.1.4'
B 0.0090 0.0039 2.0545 23.2185 1.3326 1.0210 1.0979 60.3498 0.7068 0.1403 -0.1932 'International Tables Vol C 4.2.6.8 and 6.1.1.4'
N 0.0311 0.0180 12.2126 0.0057 3.1322 9.8933 2.0125 28.9975 1.1663 0.5826 -11.5290 'International Tables Vol C 4.2.6.8 and 6.1.1.4'
O 0.0492 0.0322 3.0485 13.2771 2.2868 5.7011 1.5463 0.3239 0.8670 32.9089 0.2508 'International Tables Vol C 4.2.6.8 and 6.1.1.4'
Sn 0.0259 5.4591 19.1889 5.8303 19.1005 0.5031 4.4585 26.8909 2.4663 83.9572 4.7821 'International Tables Vol C 4.2.6.8 and 6.1.1.4'

loop_
_geom_angle_atom_site_label_1
_geom_angle_atom_site_label_2
_geom_angle_atom_site_label_3
_geom_angle
_geom_angle_publ_flag
B1 Sn1 B2 138.70(7) yes
B1 Sn1 O1 108.19(8) yes
B2 Sn1 O1 100.72(8) yes
B1 Sn1 H1 102.2 no
B2 Sn1 H1 110.1 no
O1 Sn1 H1 83.2 no
Sn1 B1 N1 123.54(13) yes
Sn1 B1 N2 130.90(14) yes
N1 B1 N2 104.12(15) yes
Sn1 B2 N3 120.35(14) yes
Sn1 B2 N4 134.08(14) yes
N3 B2 N4 104.07(15) yes
Sn1 O1 H2 110.6 no
B1 N1 C1 108.92(15) yes
B1 N1 C3 128.85(15) yes
C1 N1 C3 121.88(15) yes
B1 N2 C2 108.97(15) yes
B1 N2 C15 133.00(15) yes
C2 N2 C15 118.01(15) yes
B2 N3 C27 109.05(17) yes
B2 N3 C29 131.00(16) yes
C27 N3 C29 119.74(16) yes
B2 N4 C28 108.35(16) yes
B2 N4 C41 134.24(16) yes
C28 N4 C41 117.23(16) yes
N1 C1 C2 109.03(16) yes
N1 C1 H11 123.5 no
C2 C1 H11 127.4 no
N2 C2 C1 108.96(16) yes
N2 C2 H21 123.5 no
C1 C2 H21 127.4 no
N1 C3 C4 118.72(16) yes
N1 C3 C8 119.24(16) yes
C4 C3 C8 122.02(17) yes
C3 C4 C5 117.62(18) yes
C3 C4 C9 121.89(17) yes
C5 C4 C9 120.47(17) yes
C4 C5 C6 121.22(19) yes
C4 C5 H51 119.0 no
C6 C5 H51 119.8 no
C5 C6 C7 120.42(19) yes
C5 C6 H61 120.5 no
C7 C6 H61 119.1 no
C6 C7 C8 120.53(19) yes
C6 C7 H71 119.8 no
C8 C7 H71 119.7 no
C3 C8 C7 117.93(18) yes
C3 C8 C12 120.86(17) yes
C7 C8 C12 121.20(18) yes
C4 C9 C10 112.03(19) yes
C4 C9 C11 109.84(19) yes
C10 C9 C11 111.3(2) yes
C4 C9 H91 107.5 no
C10 C9 H91 108.1 no
C11 C9 H91 108.0 no
C9 C10 H101 110.0 no
C9 C10 H102 108.9 no
H101 C10 H102 110.3 no
C9 C10 H103 108.1 no
H101 C10 H103 110.8 no
H102 C10 H103 108.7 no
C9 C11 H111 109.8 no
C9 C11 H112 108.4 no
H111 C11 H112 108.4 no
C9 C11 H113 110.8 no
H111 C11 H113 110.6 no
H112 C11 H113 108.7 no
C8 C12 C13 111.78(19) yes
C8 C12 C14 111.58(18) yes
C13 C12 C14 110.97(19) yes
C8 C12 H121 107.4 no
C13 C12 H121 108.1 no
C14 C12 H121 106.8 no
C12 C13 H131 108.1 no
C12 C13 H132 110.7 no
H131 C13 H132 109.8 no
C12 C13 H133 108.4 no
H131 C13 H133 110.5 no
H132 C13 H133 109.3 no
C12 C14 H141 108.5 no
C12 C14 H142 111.1 no
H141 C14 H142 109.9 no
C12 C14 H143 109.0 no
H141 C14 H143 109.1 no
H142 C14 H143 109.2 no
N2 C15 C16 118.27(17) yes
N2 C15 C20 119.35(17) yes
C16 C15 C20 122.28(18) yes
C15 C16 C17 117.9(2) yes
C15 C16 C21 121.50(18) yes
C17 C16 C21 120.5(2) yes
C16 C17 C18 121.5(2) yes
C16 C17 H171 119.1 no
C18 C17 H171 119.5 no
C17 C18 C19 119.7(2) yes
C17 C18 H181 119.3 no
C19 C18 H181 121.0 no
C18 C19 C20 121.3(2) yes
C18 C19 H191 120.2 no
C20 C19 H191 118.5 no
C15 C20 C19 117.3(2) yes
C15 C20 C24 121.51(18) yes
C19 C20 C24 121.10(19) yes
C16 C21 C22 109.3(2) yes
C16 C21 C23 113.2(2) yes
C22 C21 C23 109.8(2) yes
C16 C21 H211 109.3 no
C22 C21 H211 107.9 no
C23 C21 H211 107.1 no
C21 C22 H221 109.1 no
C21 C22 H222 108.1 no
H221 C22 H222 109.0 no
C21 C22 H223 110.5 no
H221 C22 H223 110.1 no
H222 C22 H223 110.0 no
C21 C23 H231 110.5 no
C21 C23 H232 109.6 no
H231 C23 H232 108.4 no
C21 C23 H233 109.8 no
H231 C23 H233 109.6 no
H232 C23 H233 108.8 no
C20 C24 C25 113.8(2) yes
C20 C24 C26 110.08(19) yes
C25 C24 C26 110.6(2) yes
C20 C24 H241 107.4 no
C25 C24 H241 107.7 no
C26 C24 H241 107.1 no
C24 C25 H251 113.2 no
C24 C25 H252 111.2 no
H251 C25 H252 108.3 no
C24 C25 H253 107.3 no
H251 C25 H253 108.3 no
H252 C25 H253 108.3 no
C24 C26 H261 108.4 no
C24 C26 H262 109.4 no
H261 C26 H262 109.5 no
C24 C26 H263 110.0 no
H261 C26 H263 109.5 no
H262 C26 H263 109.9 no
N3 C27 C28 108.85(17) yes
N3 C27 H271 124.9 no
C28 C27 H271 126.3 no
N4 C28 C27 109.67(18) yes
N4 C28 H281 124.4 no
C27 C28 H281 125.9 no
N3 C29 C30 120.01(19) yes
N3 C29 C34 118.1(2) yes
C30 C29 C34 121.8(2) yes
C29 C30 C31 118.0(2) yes
C29 C30 C35 121.9(2) yes
C31 C30 C35 120.0(2) yes
C30 C31 C32 121.0(2) yes
C30 C31 H311 120.1 no
C32 C31 H311 118.9 no
C31 C32 C33 120.5(2) yes
C31 C32 H321 118.6 no
C33 C32 H321 120.9 no
C32 C33 C34 121.2(2) yes
C32 C33 H331 120.0 no
C34 C33 H331 118.8 no
C29 C34 C33 117.5(2) yes
C29 C34 C38 122.0(2) yes
C33 C34 C38 120.5(2) yes
C30 C35 C36 113.1(3) yes
C30 C35 C37 109.6(3) yes
C36 C35 C37 110.0(3) yes
C30 C35 H351 109.8 no
C36 C35 H351 107.1 no
C37 C35 H351 106.9 no
C35 C36 H361 109.7 no
C35 C36 H362 108.6 no
H361 C36 H362 110.0 no
C35 C36 H363 109.4 no
H361 C36 H363 109.4 no
H362 C36 H363 109.7 no
C35 C37 H371 108.6 no
C35 C37 H372 109.5 no
H371 C37 H372 110.0 no
C35 C37 H373 108.6 no
H371 C37 H373 109.8 no
H372 C37 H373 110.3 no
C34 C38 C39 109.4(4) yes
C34 C38 C40 110.8(4) yes
C39 C38 C40 110.8(5) yes
C34 C38 H381 109.1 no
C39 C38 H381 107.2 no
C40 C38 H381 109.6 no
C38 C39 H391 110.0 no
C38 C39 H392 109.5 no
H391 C39 H392 108.9 no
C38 C39 H393 109.5 no
H391 C39 H393 109.7 no
H392 C39 H393 109.3 no
C38 C40 H401 109.3 no
C38 C40 H402 109.2 no
H401 C40 H402 109.5 no
C38 C40 H403 109.4 no
H401 C40 H403 109.6 no
H402 C40 H403 109.8 no
N4 C41 C42 117.94(18) yes
N4 C41 C46 119.67(17) yes
C42 C41 C46 122.15(19) yes
C41 C42 C43 118.2(2) yes
C41 C42 C47 122.7(2) yes
C43 C42 C47 119.1(2) yes
C42 C43 C44 120.6(2) yes
C42 C43 H431 119.4 no
C44 C43 H431 120.0 no
C43 C44 C45 120.5(2) yes
C43 C44 H441 119.9 no
C45 C44 H441 119.6 no
C44 C45 C46 121.0(2) yes
C44 C45 H451 119.2 no
C46 C45 H451 119.8 no
C45 C46 C41 117.53(18) yes
C45 C46 C50 120.76(18) yes
C41 C46 C50 121.63(18) yes
C42 C47 C48 110.6(2) yes
C42 C47 C49 111.4(2) yes
C48 C47 C49 110.3(2) yes
C42 C47 H471 109.4 no
C48 C47 H471 107.5 no
C49 C47 H471 107.4 no
C47 C48 H481 111.6 no
C47 C48 H482 110.1 no
H481 C48 H482 109.4 no
C47 C48 H483 109.1 no
H481 C48 H483 108.2 no
H482 C48 H483 108.4 no
C47 C49 H491 106.9 no
C47 C49 H492 108.8 no
H491 C49 H492 110.1 no
C47 C49 H493 110.7 no
H491 C49 H493 109.8 no
H492 C49 H493 110.6 no
C46 C50 C51 113.21(18) yes
C46 C50 C52 109.67(17) yes
C51 C50 C52 110.34(18) yes
C46 C50 H501 108.2 no
C51 C50 H501 107.8 no
C52 C50 H501 107.5 no
C50 C51 H511 109.2 no
C50 C51 H512 109.8 no
H511 C51 H512 110.4 no
C50 C51 H513 110.5 no
H511 C51 H513 108.2 no
H512 C51 H513 108.8 no
C50 C52 H521 109.1 no
C50 C52 H522 109.0 no
H521 C52 H522 109.7 no
C50 C52 H523 109.3 no
H521 C52 H523 109.2 no
H522 C52 H523 110.5 no
C38 C391 H3911 109.8 no
C38 C391 H3912 108.4 no
H3911 C391 H3912 109.5 no
C38 C391 H3913 110.1 no
H3911 C391 H3913 109.3 no
H3912 C391 H3913 109.9 no
C38 C401 H4011 110.0 no
C38 C401 H4012 109.1 no
H4011 C401 H4012 109.3 no
C38 C401 H4013 109.7 no
H4011 C401 H4013 109.6 no
H4012 C401 H4013 109.1 no

loop_
_geom_bond_atom_site_label_1
_geom_bond_atom_site_label_2
_geom_bond_distance
_geom_bond_publ_flag
Sn1 B1 2.259(2) yes
Sn1 B2 2.2509(19) yes
Sn1 O1 1.978(2) yes
Sn1 H1 1.764 no
B1 N1 1.431(2) yes
B1 N2 1.428(3) yes
B2 N3 1.439(3) yes
B2 N4 1.439(3) yes
O1 H2 0.820 no
N1 C1 1.401(2) yes
N1 C3 1.431(2) yes
N2 C2 1.402(2) yes
N2 C15 1.439(2) yes
N3 C27 1.399(3) yes
N3 C29 1.432(3) yes
N4 C28 1.403(2) yes
N4 C41 1.436(3) yes
C1 C2 1.343(3) yes
C1 H11 0.927 no
C2 H21 0.925 no
C3 C4 1.407(3) yes
C3 C8 1.401(3) yes
C4 C5 1.391(3) yes
C4 C9 1.514(3) yes
C5 C6 1.381(3) yes
C5 H51 0.944 no
C6 C7 1.387(3) yes
C6 H61 0.925 no
C7 C8 1.399(3) yes
C7 H71 0.937 no
C8 C12 1.520(3) yes
C9 C10 1.529(3) yes
C9 C11 1.524(3) yes
C9 H91 0.976 no
C10 H101 0.978 no
C10 H102 0.951 no
C10 H103 0.956 no
C11 H111 0.957 no
C11 H112 0.951 no
C11 H113 0.955 no
C12 C13 1.518(3) yes
C12 C14 1.522(3) yes
C12 H121 0.980 no
C13 H131 0.969 no
C13 H132 0.945 no
C13 H133 0.963 no
C14 H141 0.963 no
C14 H142 0.967 no
C14 H143 0.971 no
C15 C16 1.404(3) yes
C15 C20 1.405(3) yes
C16 C17 1.391(3) yes
C16 C21 1.519(3) yes
C17 C18 1.381(4) yes
C17 H171 0.931 no
C18 C19 1.394(4) yes
C18 H181 0.926 no
C19 C20 1.401(3) yes
C19 H191 0.940 no
C20 C24 1.514(3) yes
C21 C22 1.527(4) yes
C21 C23 1.516(3) yes
C21 H211 0.960 no
C22 H221 0.959 no
C22 H222 0.973 no
C22 H223 0.967 no
C23 H231 0.977 no
C23 H232 0.966 no
C23 H233 0.968 no
C24 C25 1.522(3) yes
C24 C26 1.530(3) yes
C24 H241 0.951 no
C25 H251 0.959 no
C25 H252 0.962 no
C25 H253 0.965 no
C26 H261 0.969 no
C26 H262 0.971 no
C26 H263 0.962 no
C27 C28 1.345(3) yes
C27 H271 0.946 no
C28 H281 0.927 no
C29 C30 1.401(3) yes
C29 C34 1.403(3) yes
C30 C31 1.397(3) yes
C30 C35 1.514(4) yes
C31 C32 1.371(4) yes
C31 H311 0.938 no
C32 C33 1.377(4) yes
C32 H321 0.937 no
C33 C34 1.402(4) yes
C33 H331 0.943 no
C34 C38 1.509(4) yes
C35 C36 1.524(4) yes
C35 C37 1.526(5) yes
C35 H351 1.004 no
C36 H361 0.967 no
C36 H362 0.966 no
C36 H363 0.956 no
C37 H371 0.954 no
C37 H372 0.958 no
C37 H373 0.967 no
C38 C39 1.516(6) yes
C38 C40 1.527(6) yes
C38 H381 0.974 no
C39 H391 0.966 no
C39 H392 0.969 no
C39 H393 0.959 no
C40 H401 0.959 no
C40 H402 0.962 no
C40 H403 0.959 no
C41 C42 1.406(3) yes
C41 C46 1.397(3) yes
C42 C43 1.395(3) yes
C42 C47 1.515(3) yes
C43 C44 1.378(4) yes
C43 H431 0.933 no
C44 C45 1.389(3) yes
C44 H441 0.944 no
C45 C46 1.398(3) yes
C45 H451 0.929 no
C46 C50 1.512(3) yes
C47 C48 1.535(4) yes
C47 C49 1.531(4) yes
C47 H471 0.974 no
C48 H481 0.947 no
C48 H482 0.965 no
C48 H483 0.974 no
C49 H491 0.971 no
C49 H492 0.973 no
C49 H493 0.957 no
C50 C51 1.528(3) yes
C50 C52 1.528(3) yes
C50 H501 0.972 no
C51 H511 0.967 no
C51 H512 0.966 no
C51 H513 0.978 no
C52 H521 0.969 no
C52 H522 0.957 no
C52 H523 0.986 no
C391 H3911 0.962 no
C391 H3912 0.959 no
C391 H3913 0.972 no
C401 H4011 0.956 no
C401 H4012 0.962 no
C401 H4013 0.956 no
